data_1577046
loop_
_publ_author_name
'Gilch, Franziska'
'Brossette, Jan'
'Westermair, Franz F.'
'Silva, Wagner'
'Bal\'azs, G\'abor'
'Gschwind, Ruth M.'
'Zipse, Hendrik'
'Wolf, Robert'

_publ_section_title
;
 Selective White Phosphorus Activation and Functionalization with
 Inorganic Grignard Reagents
;
_journal_name_full 'Chemical Science'
_journal_paper_doi 10.1039/D6SC01229A
_journal_year 2026
_chemical_formula_moiety 'C7 H5 Fe O2, C43 H60 Mg N6, 0.5(C4 H8 O)'
_chemical_formula_sum 'C52 H69 Fe Mg N6 O2.5'
_chemical_formula_weight 898.29
_space_group_crystal_system monoclinic
_space_group_IT_number 14
_space_group_name_Hall '-P 2ybc'
_space_group_name_H-M_alt 'P 1 21/c 1'
_atom_sites_solution_hydrogens geom
_atom_sites_solution_primary dual
_audit_creation_date 2026-03-23
_audit_creation_method
;
Olex2 1.5
(compiled 2025.07.13 svn.rb7424aed for OlexSys, GUI svn.r7314)
;
_audit_update_record
;
2026-03-25 deposited with the CCDC.	2026-04-06 downloaded from the CCDC.
;
_cell_angle_alpha 90
_cell_angle_beta 102.7200(10)
_cell_angle_gamma 90
_cell_formula_units_Z 4
_cell_length_a 19.9332(2)
_cell_length_b 9.51240(10)
_cell_length_c 28.1357(3)
_cell_measurement_reflns_used 48703
_cell_measurement_temperature 123.00(10)
_cell_measurement_theta_max 73.3270
_cell_measurement_theta_min 3.1900
_cell_volume 5203.95(10)
_computing_cell_refinement 'CrysAlisPro 1.171.43.36a (Rigaku OD, 2022)'
_computing_data_collection 'CrysAlisPro system (CCD 44.142a 64-bit (release 06-02-2026))'
_computing_data_reduction 'CrysAlisPro 1.171.43.36a (Rigaku OD, 2022)'
_computing_molecular_graphics 'Olex2 1.5 (Dolomanov et al., 2009)'
_computing_publication_material 'Olex2 1.5 (Dolomanov et al., 2009)'
_computing_structure_refinement 'SHELXL 2018/3 (Sheldrick, 2015)'
_computing_structure_solution 'SHELXT  (Sheldrick, 2015)'
_diffrn_ambient_environment N~2~
_diffrn_ambient_temperature 123.00(10)
_diffrn_detector 'Hybrid Pixel Array Detector'
_diffrn_detector_area_resol_mean 10.0000
_diffrn_detector_type 'HyPix-Arc 150'
_diffrn_measured_fraction_theta_full 0.999
_diffrn_measured_fraction_theta_max 0.981
_diffrn_measurement_details
;
List of Runs (angles in degrees, time in seconds):

  # Type    Start    End  Width  t~exp~   \w     \q     \k     \f   Frames
#--------------------------------------------------------------------------
  1  \w     26.00  59.00   0.50    3.14    --   63.33 -95.00  30.00   66
  2  \w     27.00  60.00   0.50    3.14    --   63.33 -95.00 150.00   66
  3  \w     35.00 109.00   0.50    3.14    --   63.33  15.00 120.00  148
  4  \w     61.00 106.00   0.50    3.14    --   63.33  15.00-150.00   90
  5  \w     37.00  63.00   0.50    3.14    --   63.33 -95.00 -90.00   52
  6  \w     57.00  84.00   0.50    3.14    --   63.33-125.00 -60.00   54
  7  \w     23.00  50.00   0.50    3.14    --   63.33-125.00 -60.00   54
  8  \w     26.00  90.00   0.50    3.14    --   63.33-125.00 120.00  128
  9  \w     27.00  71.00   0.50    3.14    --   63.33 -95.00-180.00   88
 10  \w    -90.00 -64.00   0.50    3.14    --  -63.85 125.00 120.00   52
 11  \w    -55.00 -21.00   0.50    3.14    --  -63.85 125.00 120.00   68
 12  \w   -101.00 -57.00   0.50    3.14    --  -63.85 -15.00 -60.00   88
 13  \w    -78.00 -27.00   0.50    3.14    --  -63.85 125.00 -90.00  102
 14  \w    -64.00 -38.00   0.50    3.14    --  -63.85 125.00  60.00   52
 15  \w   -108.00 -83.00   0.50    3.14    --  -63.85 -15.00-150.00   50
 16  \w    -78.00 -39.00   0.50    3.14    --  -63.85 -15.00-150.00   78
 17  \w    -62.00 -37.00   0.50    3.14    --  -73.74 125.00   0.00   50
 18  \w   -104.00 -73.00   0.50    3.14    --  -73.74-125.00-180.00   62
 19  \w   -101.00 -64.00   0.50    3.14    --  -73.74 125.00 -60.00   74
 20  \w    -72.00 -45.00   0.50    3.14    --  -73.74 -15.00-180.00   54
 21  \w   -118.00 -84.00   0.50    3.14    --  -73.74 -15.00-180.00   68
 22  \w   -101.00 -75.00   0.50    3.14    --  -73.74 125.00-180.00   52
 23  \w    -59.00 -33.00   0.50    3.14    --  -73.74 125.00 -60.00   52
 24  \w   -102.00 -76.00   0.50    3.14    --  -73.74 125.00  90.00   52
 25  \w    -64.00 -32.00   0.50    3.14    --  -73.74 125.00-180.00   64
 26  \w     38.00  63.00   0.50    3.14    --   75.69 -95.00-150.00   50
 27  \w   -103.00 -75.00   0.50    3.14    --  -78.25 119.00  30.78   56
 28  \w   -102.00 -53.00   0.50    3.14    --  -78.25 116.00 -65.47   98
 29  \w   -120.00 -94.00   0.50    3.14    --  -78.25 -41.00  46.46   52
 30  \w    -60.00 -34.00   0.50    3.14    --  -78.25 119.00  30.78   52
 31  \w    -67.00 -40.00   0.50    3.14    --  -78.25  67.00 -34.29   54
 32  \w   -110.00 -85.00   0.50    3.14    --  -78.25 -81.00  82.10   50
 33  \w   -107.00 -81.00   0.50    3.14    --  -78.25 125.00 168.50   52
 34  \w    -70.00 -45.00   0.50    3.14    --  -78.25-163.00 -37.78   50
 35  \w   -110.00 -85.00   0.50    3.14    --  -78.25 -83.00 -97.63   50
 36  \w    -90.00 -47.00   0.50    3.14    --  -78.25-163.00 -41.23   86
 37  \w    -90.00 -47.00   0.50    3.14    --  -78.25 132.00 -53.01   86
 38  \w   -108.00 -58.00   0.50    3.14    --  -78.25 127.00 -88.04  100
 39  \w   -113.00 -88.00   0.50    3.14    --  -78.25 -82.00  18.61   50
 40  \w    -77.00 -52.00   0.50    3.14    --  -78.25  97.00  23.44   50
 41  \w    -74.00 -42.00   0.50    3.14    --  -78.25  88.00  61.70   64
 42  \w   -112.00 -86.00   0.50    3.14    --  -78.25 -89.00  14.47   52
 43  \w   -102.00 -76.00   0.50    3.14    --  -78.25 -88.00  26.78   52
 44  \w   -105.00 -79.00   0.50    3.14    --  -78.25 -90.00  69.25   52
 45  \w   -103.00 -63.00   0.50    3.14    --  -78.25 117.00-156.69   80
 46  \w   -107.00 -57.00   0.50    3.14    --  -78.25 125.00-147.89  100
 47  \w    -68.00 -36.00   0.50    3.14    --  -78.25 115.00  17.74   64
 48  \w    -82.00 -56.00   0.50    3.14    --  -78.25 112.00-140.90   52
 49  \w    -70.00 -45.00   0.50    3.14    --  -78.25  66.00-109.69   50
 50  \w    -80.00 -54.00   0.50    3.14    --  -78.25 113.00  86.52   52
 51  \w   -108.00 -80.00   0.50    3.14    --  -78.25 -91.00 118.08   56
 52  \w   -104.00 -77.00   0.50    3.14    --  -78.25 -84.00 -65.35   54
 53  \w   -122.00 -97.00   0.50    3.14    --  -78.25 -42.00-123.60   50
 54  \w    -60.00 -35.00   0.50    3.14    --  -78.25 114.00  13.82   50
 55  \w    -96.00 -64.00   0.50    3.14    --  -78.25 118.00  50.74   64
 56  \w     63.00  96.00   0.50    3.14    --   79.75  20.00 -25.76   66
 57  \w     46.00  90.00   0.50    3.14    --   79.75   6.00 108.67   88
 58  \w     41.00  94.00   0.50    3.14    --   79.75-125.00 -12.62  106
 59  \w     65.00  92.00   0.50    3.14    --   79.75  21.00 108.75   54
 60  \w     45.00 119.00   0.50    3.14    --   79.75   5.00   5.59  148
 61  \w     86.00 122.00   0.50    3.14    --   79.75  21.00 172.43   72
 62  \w     52.00 108.00   0.50    3.14    --   79.75-125.00  35.93  112
 63  \w     47.00 118.00   0.50    3.14    --   79.75   2.00-176.38  142
 64  \w     46.00 106.00   0.50    3.14    --   79.75-121.00  63.46  120
 65  \w     61.00 111.00   0.50    3.14    --   79.75  21.00-135.86  100
 66  \w     74.00 109.00   0.50    3.14    --   79.75-127.00-129.96   70
 67  \w     71.00  98.00   0.50    3.14    --   79.75  21.00  35.27   54
 68  \w    101.00 126.00   0.50    3.14    --   79.75  20.00 162.17   50
 69  \w     67.00 122.00   0.50    3.14    --   79.75  23.00 131.72  110
 70  \w     49.00 101.00   0.50    3.14    --   79.75-115.00-167.59  104
 71  \w     73.00 100.00   0.50    3.14    --   79.75  22.00 -85.73   54
 72  \w     63.00 105.00   0.50    3.14    --   79.75  19.00  22.93   84
 73  \w     37.00 103.00   0.50    3.14    --   79.75-114.00 171.05  132
 74  \w     52.00 106.00   0.50    3.14    --   79.75-120.00 -43.72  108
 75  \w     38.00 105.00   0.50    3.14    --   79.75-118.00 140.66  134
;
_diffrn_measurement_device 'four-circle diffractometer'
_diffrn_measurement_device_type 'XtaLAB Synergy R, DW system, HyPix-Arc 150'
_diffrn_measurement_method '\w scans'
_diffrn_orient_matrix_type 'CrysAlisPro convention (1999,Acta A55,543-557)'
_diffrn_orient_matrix_UB_11 0.0451095000
_diffrn_orient_matrix_UB_12 -0.0991146000
_diffrn_orient_matrix_UB_13 -0.0230441000
_diffrn_orient_matrix_UB_21 -0.0395176000
_diffrn_orient_matrix_UB_22 -0.1275683000
_diffrn_orient_matrix_UB_23 0.0136485000
_diffrn_orient_matrix_UB_31 -0.0517914000
_diffrn_orient_matrix_UB_32 0.0110042000
_diffrn_orient_matrix_UB_33 -0.0493249000
_diffrn_radiation_monochromator mirror
_diffrn_radiation_probe x-ray
_diffrn_radiation_type 'Cu K\a'
_diffrn_radiation_wavelength 1.54184
_diffrn_reflns_av_R_equivalents 0.0683
_diffrn_reflns_av_unetI/netI 0.0308
_diffrn_reflns_Laue_measured_fraction_full 0.999
_diffrn_reflns_Laue_measured_fraction_max 0.981
_diffrn_reflns_limit_h_max 24
_diffrn_reflns_limit_h_min -24
_diffrn_reflns_limit_k_max 11
_diffrn_reflns_limit_k_min -11
_diffrn_reflns_limit_l_max 33
_diffrn_reflns_limit_l_min -35
_diffrn_reflns_number 123316
_diffrn_reflns_point_group_measured_fraction_full 0.999
_diffrn_reflns_point_group_measured_fraction_max 0.981
_diffrn_reflns_theta_full 67.684
_diffrn_reflns_theta_max 76.031
_diffrn_reflns_theta_min 2.272
_diffrn_source 'Rotating-anode X-ray tube'
_diffrn_source_type 'Rigaku (Cu) X-ray Source'
_exptl_absorpt_coefficient_mu 2.777
_exptl_absorpt_correction_T_max 1.000
_exptl_absorpt_correction_T_min 0.657
_exptl_absorpt_correction_type gaussian
_exptl_absorpt_process_details
;
CrysAlisPro 1.171.43.36a (Rigaku Oxford Diffraction, 2022)
Numerical absorption correction based on gaussian integration over
a multifaceted crystal model
Empirical absorption correction using spherical harmonics,
implemented in SCALE3 ABSPACK scaling algorithm.
;
_exptl_crystal_colour 'clear yellowish orange'
_exptl_crystal_colour_lustre clear
_exptl_crystal_colour_modifier yellowish
_exptl_crystal_colour_primary orange
_exptl_crystal_density_diffrn 1.147
_exptl_crystal_description needle
_exptl_crystal_F_000 1924
_exptl_crystal_size_max 0.27
_exptl_crystal_size_mid 0.09
_exptl_crystal_size_min 0.03
_refine_diff_density_max 0.753
_refine_diff_density_min -0.504
_refine_diff_density_rms 0.099
_refine_ls_extinction_method none
_refine_ls_goodness_of_fit_ref 1.077
_refine_ls_hydrogen_treatment constr
_refine_ls_matrix_type full
_refine_ls_number_parameters 646
_refine_ls_number_reflns 10649
_refine_ls_number_restraints 228
_refine_ls_restrained_S_all 1.074
_refine_ls_R_factor_all 0.0736
_refine_ls_R_factor_gt 0.0651
_refine_ls_shift/su_max 0.002
_refine_ls_shift/su_mean 0.000
_refine_ls_structure_factor_coef Fsqd
_refine_ls_weighting_details 'w=1/[\s^2^(Fo^2^)+(0.1654P)^2^] where P=(Fo^2^+2Fc^2^)/3'
_refine_ls_weighting_scheme calc
_refine_ls_wR_factor_gt 0.2052
_refine_ls_wR_factor_ref 0.2152
_reflns_Friedel_coverage 0.000
_reflns_number_gt 8864
_reflns_number_total 10649
_reflns_threshold_expression 'I > 2\s(I)'
_cod_data_source_file d6sc01229a2.cif
_cod_data_source_block dippbdimg(dmap)2fp_p21c
_cod_original_formula_sum 'C52 H69 Fe Mg N6 O2.50'
_cod_database_code 1577046
_shelx_shelxl_version_number 2018/3
_chemical_oxdiff_formula C54H73FeMgN6O3
_shelx_space_group_comment
;
The symmetry employed for this shelxl refinement is uniquely defined
by the following loop, which should always be used as a source of
symmetry information in preference to the above space-group names.
They are only intended as comments.
;
_shelx_estimated_absorpt_t_max 0.921
_shelx_estimated_absorpt_t_min 0.521
_olex2_refinement_description
;
1. Fixed Uiso
 At 1.2 times of:
  All C(H) groups, All C(H,H) groups
 At 1.5 times of:
  All C(H,H,H) groups
2. Restrained distances
 O3-C3 = O3-C6
 1.44 with sigma of 0.02
 C3-C4 = C5-C6
 1.53 with sigma of 0.02
 C4-C5
 1.54 with sigma of 0.02
 O3-C4 = O3-C5 = C3-C5 = C4-C6
 2.38 with sigma of 0.04
 C3-C4 \\sim C4-C5 \\sim C5-C6
 with sigma of 0.02
 O3-C3 \\sim O3-C6
 with sigma of 0.02
 O3-C4 \\sim O3-C5
 with sigma of 0.04
 C4-C6 \\sim C3-C5
 with sigma of 0.04
 C01J-C01M \\sim C8-C7
 with sigma of 0.02
 C01J-C01O \\sim C8-C01P
 with sigma of 0.02
 C01K-C01M \\sim C10-C7
 with sigma of 0.02
 C01K-C01N \\sim C10-C9
 with sigma of 0.02
 C01N-C01O \\sim C9-C01P
 with sigma of 0.02
 Fe1-C01J \\sim Fe1-C8
 with sigma of 0.04
 Fe1-C01K \\sim Fe1-C10
 with sigma of 0.04
 Fe1-C01M \\sim Fe1-C7
 with sigma of 0.04
 Fe1-C01N \\sim Fe1-C9
 with sigma of 0.04
 Fe1-C01O \\sim Fe1-C01P
 with sigma of 0.04
 C01J-C01K \\sim C8-C10
 with sigma of 0.04
 C01J-C01N \\sim C8-C9
 with sigma of 0.04
 C01K-C01O \\sim C10-C01P
 with sigma of 0.04
 C01M-C01N \\sim C7-C9
 with sigma of 0.04
 C01M-C01O \\sim C7-C01P
 with sigma of 0.04
3. Uiso/Uaniso restraints and constraints
C01M \\sim C01J \\sim C01O \\sim C01N \\sim C01K: within 2A with sigma of 0.04
and sigma for terminal atoms of 0.08 within 2A
O1 \\sim C1: within 2A with sigma of 0.04 and sigma for terminal atoms of 0.08
within 2A
O3 \\sim C3 \\sim C4 \\sim C5 \\sim C6: within 2A with sigma of 0.04 and sigma
for terminal atoms of 0.08 within 2A
O3 \\sim C6 \\sim C5 \\sim C4 \\sim C3: within 2A with sigma of 0.04 and sigma
for terminal atoms of 0.08 within 2A
C01N \\sim C01P \\sim C01O \\sim C8 \\sim C7 \\sim C01M \\sim C10 \\sim C01K
\\sim C9: within 2A with sigma of 0.04 and sigma for terminal atoms of 0.08
within 2A
C5 \\sim C4 \\sim C3 \\sim O3 \\sim C6: within 2A with sigma of 0.04 and sigma
for terminal atoms of 0.08 within 2A
4. Rigid body (RIGU) restrains
 O3, C3, C4, C5, C6
 with sigma for 1-2 distances of 0.004 and sigma for 1-3 distances of 0.004
5. Others
 Sof(C01P)=Sof(H8)=Sof(C9)=Sof(H9)=Sof(C10)=Sof(H10)=Sof(C7)=Sof(H7A)=Sof(C8)=
 Sof(H8A)=1-FVAR(1)
 Sof(C01J)=Sof(H3)=Sof(C01K)=Sof(H4)=Sof(C01M)=Sof(H5)=Sof(C01N)=Sof(H6)=
 Sof(C01O)=Sof(H7)=FVAR(1)
 Fixed Sof: O3(0.5) C3(0.5) H3A(0.5) H3B(0.5) C4(0.5) H4B(0.5) H4A(0.5)
 C5(0.5) H5A(0.5) H5B(0.5) C6(0.5) H6A(0.5) H6B(0.5)
6.a Ternary CH refined with riding coordinates:
 C00K(H00K), C00V(H00V), C00Y(H00Y), C019(H019)
6.b Secondary CH2 refined with riding coordinates:
 C3(H3A,H3B), C4(H4B,H4A), C5(H5A,H5B), C6(H6A,H6B)
6.c Aromatic/amide H refined with riding coordinates:
 C00B(H00B), C00C(H00C), C00I(H00I), C00L(H00L), C00O(H00O), C00P(H00P),
 C00S(H00S), C00T(H00T), C00W(H00W), C00Z(H00Z), C010(H010), C011(H011),
 C01B(H01S), C01D(H01W), C01J(H3), C01K(H4), C01M(H5), C01N(H6), C01O(H7),
 C01P(H8), C9(H9), C10(H10), C7(H7A), C8(H8A)
6.d Idealised Me refined as rotating group:
 C00U(H00A,H00D,H00E), C00X(H00F,H00G,H00H), C012(H01A,H01B,H01C), C014(H01D,
 H01E,H01F), C015(H01G,H01H,H01I), C016(H01J,H01K,H01L), C017(H01M,H01N,H01O),
 C018(H01P,H01Q,H01R), C01C(H01T,H01U,H01V), C01E(H01X,H01Y,H), C01G(H01Z,HA,
 HB), C01H(H01,HC,HD), C01I(H1,HE,HF), C01L(H2,HG,HH)
;
_olex2_submission_special_instructions 'No special instructions were received'
_oxdiff_exptl_absorpt_empirical_details
;
Empirical correction (ABSPACK) includes:
- Absorption correction using spherical harmonics
- Frame scaling
;
_oxdiff_exptl_absorpt_empirical_full_max 1.667
_oxdiff_exptl_absorpt_empirical_full_min 0.707

loop_
_space_group_symop_operation_xyz
'x, y, z'
'-x, y+1/2, -z+1/2'
'-x, -y, -z'
'x, -y-1/2, z-1/2'

loop_
_atom_site_label
_atom_site_type_symbol
_atom_site_fract_x
_atom_site_fract_y
_atom_site_fract_z
_atom_site_U_iso_or_equiv
_atom_site_adp_type
_atom_site_occupancy
_atom_site_site_symmetry_order
_atom_site_calc_flag
_atom_site_refinement_flags_posn
_atom_site_refinement_flags_adp
_atom_site_refinement_flags_occupancy
_atom_site_disorder_assembly
_atom_site_disorder_group
Fe1 Fe 0.61559(2) 0.17054(5) 0.66828(2) 0.04638(16) Uani 1 1 d D . . . .
Mg1 Mg 0.24754(4) 0.22697(7) 0.55049(3) 0.03146(19) Uani 1 1 d . . . . .
N3 N 0.18533(9) 0.31382(17) 0.49078(7) 0.0306(4) Uani 1 1 d . . . . .
N1 N 0.31709(10) 0.07989(19) 0.53562(7) 0.0358(4) Uani 1 1 d . . . . .
N4 N 0.16939(10) 0.17013(18) 0.58306(7) 0.0338(4) Uani 1 1 d . . . . .
N2 N 0.30771(10) 0.3753(2) 0.59600(7) 0.0363(4) Uani 1 1 d . . . . .
N007 N 0.47450(11) -0.1952(2) 0.51957(8) 0.0404(4) Uani 1 1 d . . . . .
N008 N 0.41918(13) 0.6976(3) 0.68083(8) 0.0507(6) Uani 1 1 d . . . . .
O2 O 0.47171(11) 0.1078(3) 0.66482(9) 0.0709(7) Uani 1 1 d . . . . .
C00A C 0.12886(11) 0.3769(2) 0.49686(8) 0.0341(4) Uani 1 1 d . . . . .
C00B C 0.33461(11) 0.0603(2) 0.49220(8) 0.0346(4) Uani 1 1 d . . . . .
H00B H 0.310396 0.112669 0.465036 0.041 Uiso 1 1 calc R U . . .
C00C C 0.38479(11) -0.0296(2) 0.48495(8) 0.0337(4) Uani 1 1 d . . . . .
H00C H 0.394058 -0.039090 0.453396 0.040 Uiso 1 1 calc R U . . .
C00D C 0.11372(11) 0.2525(2) 0.57444(8) 0.0362(5) Uani 1 1 d . . . . .
C00E C 0.20455(12) 0.3234(2) 0.44428(8) 0.0323(4) Uani 1 1 d . . . . .
C00F C 0.25548(12) 0.4191(2) 0.43821(9) 0.0363(5) Uani 1 1 d . . . . .
C00G C 0.10029(12) 0.3575(2) 0.53817(9) 0.0378(5) Uani 1 1 d . . . . .
C00H C 0.42291(11) -0.1085(2) 0.52418(8) 0.0336(4) Uani 1 1 d . . . . .
C00I C 0.27759(12) 0.4954(2) 0.60704(8) 0.0370(5) Uani 1 1 d . . . . .
H00I H 0.229520 0.505600 0.594586 0.044 Uiso 1 1 calc R U . . .
C00J C 0.17575(12) 0.2297(2) 0.40670(8) 0.0380(5) Uani 1 1 d . . . . .
C00K C 0.28453(12) 0.5286(2) 0.47629(9) 0.0394(5) Uani 1 1 d . . . . .
H00K H 0.258201 0.523416 0.502658 0.047 Uiso 1 1 calc R U . . .
C00L C 0.35296(13) 0.0031(3) 0.57301(9) 0.0414(5) Uani 1 1 d . . . . .
H00L H 0.341738 0.013575 0.603927 0.050 Uiso 1 1 calc R U . . .
C00M C 0.38246(13) 0.5938(3) 0.65439(8) 0.0402(5) Uani 1 1 d . . . . .
C00N C 0.14567(12) -0.0768(3) 0.59912(9) 0.0397(5) Uani 1 1 d . . . . .
C00O C 0.37583(12) 0.3660(3) 0.61534(9) 0.0412(5) Uani 1 1 d . . . . .
H00O H 0.399059 0.283674 0.608615 0.049 Uiso 1 1 calc R U . . .
C00P C 0.40456(13) -0.0891(2) 0.56942(9) 0.0407(5) Uani 1 1 d . . . . .
H00P H 0.427848 -0.139819 0.597295 0.049 Uiso 1 1 calc R U . . .
O1 O 0.57798(14) 0.4503(3) 0.63236(14) 0.0963(10) Uani 1 1 d . U . . .
C00R C 0.17186(12) 0.0555(2) 0.61639(8) 0.0379(5) Uani 1 1 d . . . . .
C00S C 0.41382(12) 0.4670(3) 0.64399(9) 0.0446(6) Uani 1 1 d . . . . .
H00S H 0.461457 0.452051 0.656954 0.053 Uiso 1 1 calc R U . . .
C00T C 0.27979(14) 0.4150(3) 0.39547(10) 0.0446(5) Uani 1 1 d . . . . .
H00T H 0.314687 0.478897 0.391292 0.053 Uiso 1 1 calc R U . . .
C00U C 0.08989(13) 0.4735(3) 0.45779(10) 0.0434(5) Uani 1 1 d . . . . .
H00A H 0.122411 0.534329 0.445979 0.065 Uiso 1 1 calc R U . . .
H00D H 0.057998 0.531515 0.471325 0.065 Uiso 1 1 calc R U . . .
H00E H 0.063956 0.417309 0.430692 0.065 Uiso 1 1 calc R U . . .
C00V C 0.11884(13) -0.1050(3) 0.54545(9) 0.0432(5) Uani 1 1 d . . . . .
H00V H 0.121637 -0.015653 0.527279 0.052 Uiso 1 1 calc R U . . .
C00W C 0.31118(13) 0.6025(3) 0.63469(9) 0.0403(5) Uani 1 1 d . . . . .
H00W H 0.286367 0.683424 0.640696 0.048 Uiso 1 1 calc R U . . .
C00X C 0.48761(13) -0.2325(3) 0.47224(9) 0.0422(5) Uani 1 1 d . . . . .
H00F H 0.446912 -0.210872 0.446694 0.063 Uiso 1 1 calc R U . . .
H00G H 0.497775 -0.333202 0.471633 0.063 Uiso 1 1 calc R U . . .
H00H H 0.526975 -0.178514 0.466547 0.063 Uiso 1 1 calc R U . . .
C00Y C 0.11815(13) 0.1270(3) 0.41067(9) 0.0420(5) Uani 1 1 d . . . . .
H00Y H 0.103101 0.147925 0.441563 0.050 Uiso 1 1 calc R U . . .
C00Z C 0.20125(15) 0.2299(3) 0.36430(9) 0.0460(6) Uani 1 1 d . . . . .
H00Z H 0.182166 0.167384 0.338523 0.055 Uiso 1 1 calc R U . . .
C010 C 0.14692(15) -0.1861(3) 0.63194(10) 0.0480(6) Uani 1 1 d . . . . .
H010 H 0.129259 -0.275536 0.620387 0.058 Uiso 1 1 calc R U . . .
C011 C 0.25405(16) 0.3199(3) 0.35917(10) 0.0492(6) Uani 1 1 d . . . . .
H011 H 0.272322 0.315805 0.330739 0.059 Uiso 1 1 calc R U . . .
C012 C 0.35991(13) 0.5027(3) 0.49916(11) 0.0485(6) Uani 1 1 d . . . . .
H01A H 0.365905 0.405916 0.511284 0.073 Uiso 1 1 calc R U . . .
H01B H 0.375073 0.568222 0.526276 0.073 Uiso 1 1 calc R U . . .
H01C H 0.387402 0.517253 0.474667 0.073 Uiso 1 1 calc R U . . .
C013 C 0.20141(16) 0.0755(3) 0.66632(9) 0.0490(6) Uani 1 1 d . . . . .
C014 C 0.05903(13) 0.2344(3) 0.60377(10) 0.0478(6) Uani 1 1 d . . . . .
H01D H 0.034224 0.146177 0.594498 0.072 Uiso 1 1 calc R U . . .
H01E H 0.026681 0.313310 0.597212 0.072 Uiso 1 1 calc R U . . .
H01F H 0.080798 0.232139 0.638569 0.072 Uiso 1 1 calc R U . . .
C015 C 0.51672(15) -0.2638(3) 0.56228(10) 0.0518(6) Uani 1 1 d . . . . .
H01G H 0.528384 -0.195893 0.589013 0.078 Uiso 1 1 calc R U . . .
H01H H 0.559041 -0.299269 0.554238 0.078 Uiso 1 1 calc R U . . .
H01I H 0.491088 -0.342321 0.572238 0.078 Uiso 1 1 calc R U . . .
C016 C 0.27515(17) 0.6765(3) 0.45417(13) 0.0537(7) Uani 1 1 d . . . . .
H01J H 0.305581 0.688476 0.431447 0.081 Uiso 1 1 calc R U . . .
H01K H 0.286613 0.746638 0.480225 0.081 Uiso 1 1 calc R U . . .
H01L H 0.227258 0.689066 0.436705 0.081 Uiso 1 1 calc R U . . .
C017 C 0.14486(16) -0.0236(3) 0.41349(13) 0.0578(7) Uani 1 1 d . . . . .
H01M H 0.108642 -0.087826 0.418595 0.087 Uiso 1 1 calc R U . . .
H01N H 0.184887 -0.032135 0.440706 0.087 Uiso 1 1 calc R U . . .
H01O H 0.158215 -0.047726 0.382995 0.087 Uiso 1 1 calc R U . . .
C018 C 0.05585(16) 0.1443(3) 0.36821(11) 0.0580(7) Uani 1 1 d . . . . .
H01P H 0.068803 0.119304 0.337654 0.087 Uiso 1 1 calc R U . . .
H01Q H 0.040190 0.242202 0.366624 0.087 Uiso 1 1 calc R U . . .
H01R H 0.018661 0.082497 0.373186 0.087 Uiso 1 1 calc R U . . .
C019 C 0.23288(18) 0.2138(3) 0.68699(10) 0.0562(7) Uani 1 1 d . . . . .
H019 H 0.228986 0.281231 0.659250 0.067 Uiso 1 1 calc R U . . .
C2 C 0.53042(16) 0.1330(3) 0.66555(10) 0.0520(7) Uani 1 1 d . . . . .
C01B C 0.17345(19) -0.1670(3) 0.68117(12) 0.0608(8) Uani 1 1 d . . . . .
H01S H 0.172517 -0.241745 0.703404 0.073 Uiso 1 1 calc R U . . .
C01C C 0.38722(19) 0.8215(3) 0.69709(11) 0.0574(8) Uani 1 1 d . . . . .
H01T H 0.340973 0.833962 0.676688 0.086 Uiso 1 1 calc R U . . .
H01U H 0.415120 0.904696 0.694388 0.086 Uiso 1 1 calc R U . . .
H01V H 0.384116 0.808896 0.731110 0.086 Uiso 1 1 calc R U . . .
C01D C 0.20151(19) -0.0377(3) 0.69798(11) 0.0627(8) Uani 1 1 d . . . . .
H01W H 0.221169 -0.026041 0.731709 0.075 Uiso 1 1 calc R U . . .
C01E C 0.16363(18) -0.2143(3) 0.52790(12) 0.0603(7) Uani 1 1 d . . . . .
H01X H 0.211869 -0.184776 0.536862 0.090 Uiso 1 1 calc R U . . .
H01Y H 0.149484 -0.223429 0.492406 0.090 Uiso 1 1 calc R U . . .
H H 0.158381 -0.305108 0.543138 0.090 Uiso 1 1 calc R U . . .
C1 C 0.59425(16) 0.3369(3) 0.64757(15) 0.0627(8) Uani 1 1 d . U . . .
C01G C 0.19452(19) 0.2779(4) 0.72347(11) 0.0627(8) Uani 1 1 d . . . . .
H01Z H 0.145815 0.289319 0.707799 0.094 Uiso 1 1 calc R U . . .
HA H 0.214422 0.369811 0.734209 0.094 Uiso 1 1 calc R U . . .
HB H 0.198845 0.215469 0.751691 0.094 Uiso 1 1 calc R U . . .
C01H C 0.30844(19) 0.1966(4) 0.71001(14) 0.0696(9) Uani 1 1 d . . . . .
H01 H 0.313756 0.135045 0.738526 0.104 Uiso 1 1 calc R U . . .
HC H 0.328567 0.288785 0.720131 0.104 Uiso 1 1 calc R U . . .
HD H 0.331980 0.154883 0.686308 0.104 Uiso 1 1 calc R U . . .
C01I C 0.49241(18) 0.6763(4) 0.70349(14) 0.0698(10) Uani 1 1 d . . . . .
H1 H 0.496686 0.607948 0.730064 0.105 Uiso 1 1 calc R U . . .
HE H 0.512896 0.765836 0.716459 0.105 Uiso 1 1 calc R U . . .
HF H 0.516366 0.640772 0.679032 0.105 Uiso 1 1 calc R U . . .
C01J C 0.6724(7) 0.0558(12) 0.7258(3) 0.070(3) Uani 0.660(13) 1 d D U P A 1
H3 H 0.655914 0.030660 0.753843 0.083 Uiso 0.660(13) 1 calc R U P A 1
C01K C 0.6935(7) 0.0544(16) 0.6492(4) 0.069(4) Uani 0.660(13) 1 d D U P A 1
H4 H 0.693929 0.026701 0.616848 0.083 Uiso 0.660(13) 1 calc R U P A 1
C01L C 0.04382(19) -0.1542(4) 0.53385(15) 0.0747(10) Uani 1 1 d . . . . .
H2 H 0.040559 -0.245666 0.549184 0.112 Uiso 1 1 calc R U . . .
HG H 0.027430 -0.162771 0.498479 0.112 Uiso 1 1 calc R U . . .
HH H 0.015461 -0.085481 0.546452 0.112 Uiso 1 1 calc R U . . .
C01M C 0.6641(4) -0.0213(8) 0.6821(3) 0.066(2) Uani 0.660(13) 1 d D U P A 1
H5 H 0.642192 -0.110132 0.675991 0.079 Uiso 0.660(13) 1 calc R U P A 1
C01N C 0.7224(4) 0.1784(11) 0.6721(4) 0.072(2) Uani 0.660(13) 1 d D U P A 1
H6 H 0.745845 0.248954 0.658218 0.086 Uiso 0.660(13) 1 calc R U P A 1
C01O C 0.7102(4) 0.1787(8) 0.7195(3) 0.076(2) Uani 0.660(13) 1 d D U P A 1
H7 H 0.724845 0.249369 0.743395 0.091 Uiso 0.660(13) 1 calc R U P A 1
O3 O 0.0126(4) 0.5180(7) 0.3335(2) 0.1031(19) Uani 0.5 1 d D U P . .
C3 C 0.0779(6) 0.5883(14) 0.3344(3) 0.127(3) Uani 0.5 1 d D U P . .
H3A H 0.073480 0.690412 0.339684 0.152 Uiso 0.5 1 calc R U P . .
H3B H 0.114038 0.550435 0.361259 0.152 Uiso 0.5 1 calc R U P . .
C4 C 0.0960(6) 0.5642(13) 0.2890(4) 0.137(4) Uani 0.5 1 d D U P . .
H4B H 0.143629 0.528170 0.294253 0.164 Uiso 0.5 1 calc R U P . .
H4A H 0.092918 0.652734 0.270158 0.164 Uiso 0.5 1 calc R U P . .
C5 C 0.0472(5) 0.4597(13) 0.2625(3) 0.119(4) Uani 0.5 1 d D U P . .
H5A H 0.066573 0.363661 0.267463 0.143 Uiso 0.5 1 calc R U P . .
H5B H 0.035494 0.480506 0.227135 0.143 Uiso 0.5 1 calc R U P . .
C6 C -0.0144(5) 0.4741(13) 0.2840(3) 0.120(3) Uani 0.5 1 d D U P . .
H6A H -0.046523 0.545196 0.266135 0.144 Uiso 0.5 1 calc R U P . .
H6B H -0.038826 0.383216 0.283126 0.144 Uiso 0.5 1 calc R U P . .
C01P C 0.7219(5) 0.1545(14) 0.6943(5) 0.049(3) Uani 0.340(13) 1 d D U P A 2
H8 H 0.749742 0.235866 0.702338 0.059 Uiso 0.340(13) 1 calc R U P A 2
C9 C 0.7058(11) 0.089(2) 0.6493(8) 0.051(4) Uani 0.340(13) 1 d D U P A 2
H9 H 0.721844 0.117227 0.621333 0.062 Uiso 0.340(13) 1 calc R U P A 2
C10 C 0.6617(6) -0.0248(12) 0.6516(5) 0.056(3) Uani 0.340(13) 1 d D U P A 2
H10 H 0.642280 -0.086347 0.625591 0.067 Uiso 0.340(13) 1 calc R U P A 2
C7 C 0.6519(8) -0.0308(17) 0.6994(7) 0.067(4) Uani 0.340(13) 1 d D U P A 2
H7A H 0.624289 -0.097557 0.711363 0.081 Uiso 0.340(13) 1 calc R U P A 2
C8 C 0.6894(12) 0.078(2) 0.7265(6) 0.061(5) Uani 0.340(13) 1 d D U P A 2
H8A H 0.692657 0.097001 0.760054 0.073 Uiso 0.340(13) 1 calc R U P A 2

loop_
_atom_site_aniso_label
_atom_site_aniso_U_11
_atom_site_aniso_U_22
_atom_site_aniso_U_33
_atom_site_aniso_U_23
_atom_site_aniso_U_13
_atom_site_aniso_U_12
Fe1 0.0454(3) 0.0569(3) 0.0363(2) 0.00197(16) 0.00793(18) 0.01034(18)
Mg1 0.0292(4) 0.0294(4) 0.0376(4) -0.0006(3) 0.0114(3) 0.0010(3)
N3 0.0302(9) 0.0261(8) 0.0375(10) -0.0016(6) 0.0117(7) 0.0004(6)
N1 0.0345(9) 0.0317(9) 0.0428(10) 0.0014(7) 0.0120(8) 0.0044(7)
N4 0.0344(10) 0.0324(9) 0.0376(10) -0.0048(7) 0.0142(8) -0.0028(7)
N2 0.0307(9) 0.0353(9) 0.0428(10) -0.0004(8) 0.0074(7) 0.0000(7)
N007 0.0399(11) 0.0374(10) 0.0445(11) -0.0010(8) 0.0105(9) 0.0076(8)
N008 0.0528(13) 0.0536(13) 0.0441(12) -0.0091(9) 0.0071(10) -0.0145(10)
O2 0.0470(12) 0.0635(13) 0.0941(17) 0.0117(12) -0.0020(11) -0.0088(10)
C00A 0.0320(10) 0.0279(10) 0.0419(11) -0.0038(8) 0.0071(9) -0.0012(8)
C00B 0.0339(11) 0.0309(10) 0.0391(11) 0.0030(8) 0.0088(9) 0.0004(8)
C00C 0.0348(11) 0.0296(10) 0.0377(11) -0.0011(8) 0.0104(9) -0.0004(8)
C00D 0.0303(10) 0.0391(11) 0.0418(11) -0.0118(9) 0.0136(9) -0.0034(9)
C00E 0.0345(11) 0.0281(10) 0.0356(11) 0.0033(8) 0.0105(9) 0.0053(8)
C00F 0.0371(11) 0.0287(10) 0.0455(12) 0.0033(9) 0.0140(9) 0.0044(8)
C00G 0.0304(11) 0.0379(11) 0.0472(13) -0.0089(9) 0.0127(9) 0.0019(9)
C00H 0.0334(11) 0.0274(10) 0.0399(11) -0.0007(8) 0.0081(9) 0.0003(8)
C00I 0.0351(11) 0.0352(11) 0.0409(12) 0.0006(9) 0.0089(9) 0.0012(9)
C00J 0.0414(12) 0.0339(11) 0.0388(11) 0.0012(9) 0.0095(9) 0.0019(9)
C00K 0.0390(12) 0.0304(10) 0.0533(13) -0.0015(9) 0.0201(10) -0.0025(9)
C00L 0.0459(13) 0.0409(12) 0.0400(12) 0.0028(9) 0.0152(10) 0.0081(10)
C00M 0.0434(13) 0.0430(12) 0.0346(11) 0.0003(9) 0.0091(9) -0.0085(10)
C00N 0.0366(12) 0.0379(11) 0.0476(13) -0.0018(10) 0.0155(10) -0.0028(9)
C00O 0.0331(11) 0.0412(12) 0.0489(13) -0.0016(10) 0.0080(10) 0.0024(9)
C00P 0.0449(13) 0.0363(11) 0.0411(12) 0.0048(9) 0.0100(10) 0.0090(10)
O1 0.0743(17) 0.0582(14) 0.175(3) 0.0395(17) 0.0670(19) 0.0127(12)
C00R 0.0398(12) 0.0389(12) 0.0397(11) -0.0026(9) 0.0188(9) -0.0033(9)
C00S 0.0322(11) 0.0525(14) 0.0465(13) 0.0001(11) 0.0031(10) -0.0035(10)
C00T 0.0487(14) 0.0392(12) 0.0516(14) 0.0052(10) 0.0235(11) -0.0011(10)
C00U 0.0382(12) 0.0361(11) 0.0553(14) 0.0009(10) 0.0093(10) 0.0089(10)
C00V 0.0470(13) 0.0338(11) 0.0484(13) -0.0056(9) 0.0097(10) -0.0051(10)
C00W 0.0424(13) 0.0376(11) 0.0415(12) -0.0001(9) 0.0104(10) 0.0017(10)
C00X 0.0390(12) 0.0386(12) 0.0516(13) -0.0053(10) 0.0154(10) 0.0028(10)
C00Y 0.0442(13) 0.0403(12) 0.0406(12) -0.0053(10) 0.0074(10) -0.0052(10)
C00Z 0.0571(15) 0.0421(13) 0.0406(12) -0.0030(10) 0.0145(11) -0.0029(11)
C010 0.0530(15) 0.0396(12) 0.0545(15) 0.0010(10) 0.0181(12) -0.0059(11)
C011 0.0622(17) 0.0486(14) 0.0429(14) 0.0011(10) 0.0246(12) 0.0020(12)
C012 0.0374(13) 0.0478(14) 0.0623(16) -0.0033(12) 0.0153(11) -0.0049(11)
C013 0.0635(17) 0.0495(14) 0.0382(12) -0.0030(10) 0.0198(11) -0.0107(12)
C014 0.0367(12) 0.0625(16) 0.0483(13) -0.0046(12) 0.0186(10) -0.0008(11)
C015 0.0455(14) 0.0533(15) 0.0545(15) 0.0050(12) 0.0066(11) 0.0193(12)
C016 0.0559(17) 0.0318(12) 0.079(2) 0.0021(11) 0.0260(15) -0.0026(11)
C017 0.0601(17) 0.0374(13) 0.077(2) 0.0021(12) 0.0180(15) -0.0066(12)
C018 0.0515(16) 0.0658(17) 0.0513(16) -0.0016(13) -0.0003(13) -0.0083(14)
C019 0.077(2) 0.0556(16) 0.0392(13) -0.0073(12) 0.0186(13) -0.0148(15)
C2 0.0575(17) 0.0446(13) 0.0472(14) 0.0038(11) -0.0031(12) 0.0048(12)
C01B 0.078(2) 0.0531(17) 0.0560(17) 0.0114(12) 0.0236(16) -0.0082(14)
C01C 0.084(2) 0.0437(14) 0.0455(15) -0.0072(11) 0.0169(14) -0.0171(14)
C01D 0.086(2) 0.0629(18) 0.0413(14) 0.0022(12) 0.0182(14) -0.0161(16)
C01E 0.074(2) 0.0537(16) 0.0562(17) -0.0076(13) 0.0195(15) 0.0082(15)
C1 0.0436(16) 0.067(2) 0.086(2) 0.0097(16) 0.0313(16) 0.0055(13)
C01G 0.072(2) 0.0674(19) 0.0481(16) -0.0135(14) 0.0113(14) -0.0061(16)
C01H 0.069(2) 0.075(2) 0.070(2) -0.0260(17) 0.0264(17) -0.0208(17)
C01I 0.0558(19) 0.087(2) 0.0611(19) -0.0209(16) 0.0004(15) -0.0206(17)
C01J 0.087(7) 0.085(7) 0.038(4) 0.016(4) 0.015(4) 0.047(5)
C01K 0.062(7) 0.106(10) 0.038(4) -0.005(4) 0.010(3) 0.030(6)
C01L 0.0530(19) 0.092(3) 0.074(2) -0.0180(19) 0.0036(16) -0.0147(17)
C01M 0.073(5) 0.067(4) 0.055(5) -0.007(4) 0.011(4) 0.033(3)
C01N 0.047(3) 0.099(6) 0.067(5) 0.001(4) 0.007(4) 0.016(3)
C01O 0.053(3) 0.094(5) 0.064(4) -0.025(4) -0.020(3) 0.021(3)
O3 0.135(5) 0.089(4) 0.103(4) -0.018(3) 0.066(4) 0.022(4)
C3 0.153(8) 0.159(10) 0.085(6) 0.031(6) 0.063(6) 0.023(7)
C4 0.153(9) 0.149(10) 0.139(8) 0.036(7) 0.098(7) 0.067(7)
C5 0.126(8) 0.168(10) 0.075(5) 0.028(5) 0.046(5) 0.073(7)
C6 0.138(7) 0.138(8) 0.090(5) 0.009(5) 0.035(5) 0.073(6)
C01P 0.029(4) 0.071(6) 0.040(7) -0.014(6) -0.007(5) 0.009(4)
C9 0.037(6) 0.070(9) 0.053(8) 0.014(6) 0.021(5) 0.023(6)
C10 0.050(6) 0.049(5) 0.068(8) 0.000(5) 0.009(5) 0.011(4)
C7 0.067(7) 0.076(8) 0.064(10) 0.018(8) 0.025(7) 0.025(6)
C8 0.058(8) 0.079(10) 0.042(7) 0.006(6) 0.006(5) 0.006(7)

loop_
_atom_type_symbol
_atom_type_description
_atom_type_scat_dispersion_real
_atom_type_scat_dispersion_imag
_atom_type_scat_source
C C 0.0181 0.0091 'International Tables Vol C Tables 4.2.6.8 and 6.1.1.4'
H H 0.0000 0.0000 'International Tables Vol C Tables 4.2.6.8 and 6.1.1.4'
Fe Fe -1.1336 3.1974 'International Tables Vol C Tables 4.2.6.8 and 6.1.1.4'
Mg Mg 0.1719 0.1771 'International Tables Vol C Tables 4.2.6.8 and 6.1.1.4'
N N 0.0311 0.0180 'International Tables Vol C Tables 4.2.6.8 and 6.1.1.4'
O O 0.0492 0.0322 'International Tables Vol C Tables 4.2.6.8 and 6.1.1.4'

loop_
_exptl_crystal_face_index_h
_exptl_crystal_face_index_k
_exptl_crystal_face_index_l
_exptl_crystal_face_perp_dist
-1 0 -2 0.0110
-5 -6 4 0.1031
5 6 -4 0.1288
11 -3 -4 0.0815
-11 3 8 0.0715
5 0 15 0.0130
-5 0 -15 0.0167
13 1 -7 0.0465
-13 -1 7 0.0291

loop_
_geom_angle_atom_site_label_1
_geom_angle_atom_site_label_2
_geom_angle_atom_site_label_3
_geom_angle
_geom_angle_site_symmetry_1
_geom_angle_site_symmetry_3
_geom_angle_publ_flag
C2 Fe1 C01J 106.8(4) . . ?
C2 Fe1 C01K 131.9(4) . . ?
C2 Fe1 C01M 104.0(3) . . ?
C2 Fe1 C01N 170.0(3) . . ?
C2 Fe1 C01O 139.8(3) . . ?
C2 Fe1 C01P 156.2(4) . . ?
C2 Fe1 C9 142.5(6) . . ?
C2 Fe1 C10 105.9(4) . . ?
C2 Fe1 C7 94.2(4) . . ?
C2 Fe1 C8 117.1(5) . . ?
C1 Fe1 C2 90.46(14) . . ?
C1 Fe1 C01J 143.9(4) . . ?
C1 Fe1 C01K 123.4(4) . . ?
C1 Fe1 C01M 162.9(3) . . ?
C1 Fe1 C01N 99.1(3) . . ?
C1 Fe1 C01O 108.5(3) . . ?
C1 Fe1 C01P 110.1(4) . . ?
C1 Fe1 C9 114.3(6) . . ?
C1 Fe1 C10 143.6(4) . . ?
C1 Fe1 C7 174.1(5) . . ?
C1 Fe1 C8 136.2(6) . . ?
C01J Fe1 C01K 67.0(4) . . ?
C01J Fe1 C01N 66.8(4) . . ?
C01J Fe1 C01O 39.8(3) . . ?
C01K Fe1 C01N 39.3(4) . . ?
C01K Fe1 C01O 65.6(4) . . ?
C01M Fe1 C01J 39.9(3) . . ?
C01M Fe1 C01K 39.6(4) . . ?
C01M Fe1 C01N 66.1(4) . . ?
C01M Fe1 C01O 65.9(3) . . ?
C01O Fe1 C01N 39.0(3) . . ?
C01P Fe1 C9 38.2(6) . . ?
C01P Fe1 C10 64.4(4) . . ?
C01P Fe1 C7 64.6(5) . . ?
C01P Fe1 C8 39.4(5) . . ?
C9 Fe1 C10 38.2(6) . . ?
C9 Fe1 C7 63.6(7) . . ?
C9 Fe1 C8 64.2(8) . . ?
C7 Fe1 C10 37.8(5) . . ?
C8 Fe1 C10 63.9(6) . . ?
C8 Fe1 C7 38.0(5) . . ?
N3 Mg1 N1 114.87(8) . . ?
N3 Mg1 N4 95.26(8) . . ?
N3 Mg1 N2 113.23(8) . . ?
N1 Mg1 N2 105.02(8) . . ?
N4 Mg1 N1 121.35(8) . . ?
N4 Mg1 N2 107.10(8) . . ?
C00A N3 Mg1 117.42(15) . . ?
C00A N3 C00E 119.52(18) . . ?
C00E N3 Mg1 122.64(14) . . ?
C00B N1 Mg1 126.17(15) . . ?
C00L N1 Mg1 118.07(15) . . ?
C00L N1 C00B 115.53(19) . . ?
C00D N4 Mg1 116.60(15) . . ?
C00D N4 C00R 118.20(19) . . ?
C00R N4 Mg1 125.08(15) . . ?
C00I N2 Mg1 118.93(15) . . ?
C00O N2 Mg1 126.27(17) . . ?
C00O N2 C00I 114.8(2) . . ?
C00H N007 C00X 122.1(2) . . ?
C00H N007 C015 120.6(2) . . ?
C00X N007 C015 117.2(2) . . ?
C00M N008 C01C 122.8(3) . . ?
C00M N008 C01I 120.2(3) . . ?
C01C N008 C01I 115.8(2) . . ?
N3 C00A C00G 123.8(2) . . ?
N3 C00A C00U 119.9(2) . . ?
C00G C00A C00U 116.2(2) . . ?
N1 C00B H00B 117.9 . . ?
N1 C00B C00C 124.3(2) . . ?
C00C C00B H00B 117.9 . . ?
C00B C00C H00C 119.9 . . ?
C00B C00C C00H 120.2(2) . . ?
C00H C00C H00C 119.9 . . ?
N4 C00D C00G 124.3(2) . . ?
N4 C00D C014 120.2(2) . . ?
C00G C00D C014 115.4(2) . . ?
C00F C00E N3 119.6(2) . . ?
C00F C00E C00J 120.5(2) . . ?
C00J C00E N3 119.71(19) . . ?
C00E C00F C00K 122.3(2) . . ?
C00T C00F C00E 119.1(2) . . ?
C00T C00F C00K 118.6(2) . . ?
C00D C00G C00A 129.8(2) . . ?
N007 C00H C00C 122.8(2) . . ?
N007 C00H C00P 121.4(2) . . ?
C00C C00H C00P 115.8(2) . . ?
N2 C00I H00I 117.5 . . ?
N2 C00I C00W 124.9(2) . . ?
C00W C00I H00I 117.5 . . ?
C00E C00J C00Y 122.6(2) . . ?
C00Z C00J C00E 118.5(2) . . ?
C00Z C00J C00Y 118.9(2) . . ?
C00F C00K H00K 108.0 . . ?
C00F C00K C012 112.1(2) . . ?
C00F C00K C016 110.5(2) . . ?
C012 C00K H00K 108.0 . . ?
C012 C00K C016 110.0(2) . . ?
C016 C00K H00K 108.0 . . ?
N1 C00L H00L 117.8 . . ?
N1 C00L C00P 124.5(2) . . ?
C00P C00L H00L 117.8 . . ?
N008 C00M C00S 121.7(2) . . ?
N008 C00M C00W 123.4(2) . . ?
C00W C00M C00S 114.9(2) . . ?
C00R C00N C00V 121.8(2) . . ?
C010 C00N C00R 119.3(2) . . ?
C010 C00N C00V 118.8(2) . . ?
N2 C00O H00O 117.7 . . ?
N2 C00O C00S 124.6(2) . . ?
C00S C00O H00O 117.7 . . ?
C00H C00P H00P 120.1 . . ?
C00L C00P C00H 119.8(2) . . ?
C00L C00P H00P 120.1 . . ?
C00N C00R N4 119.9(2) . . ?
C00N C00R C013 120.4(2) . . ?
C013 C00R N4 119.7(2) . . ?
C00M C00S H00S 119.8 . . ?
C00O C00S C00M 120.4(2) . . ?
C00O C00S H00S 119.8 . . ?
C00F C00T H00T 119.5 . . ?
C011 C00T C00F 121.0(2) . . ?
C011 C00T H00T 119.5 . . ?
C00A C00U H00A 109.5 . . ?
C00A C00U H00D 109.5 . . ?
C00A C00U H00E 109.5 . . ?
H00A C00U H00D 109.5 . . ?
H00A C00U H00E 109.5 . . ?
H00D C00U H00E 109.5 . . ?
C00N C00V H00V 108.2 . . ?
C00N C00V C01E 110.0(2) . . ?
C00N C00V C01L 112.4(3) . . ?
C01E C00V H00V 108.2 . . ?
C01E C00V C01L 109.7(3) . . ?
C01L C00V H00V 108.2 . . ?
C00I C00W C00M 120.4(2) . . ?
C00I C00W H00W 119.8 . . ?
C00M C00W H00W 119.8 . . ?
N007 C00X H00F 109.5 . . ?
N007 C00X H00G 109.5 . . ?
N007 C00X H00H 109.5 . . ?
H00F C00X H00G 109.5 . . ?
H00F C00X H00H 109.5 . . ?
H00G C00X H00H 109.5 . . ?
C00J C00Y H00Y 108.0 . . ?
C00J C00Y C018 111.6(2) . . ?
C017 C00Y C00J 110.2(2) . . ?
C017 C00Y H00Y 108.0 . . ?
C017 C00Y C018 110.8(2) . . ?
C018 C00Y H00Y 108.0 . . ?
C00J C00Z H00Z 119.5 . . ?
C011 C00Z C00J 121.1(2) . . ?
C011 C00Z H00Z 119.5 . . ?
C00N C010 H010 119.5 . . ?
C01B C010 C00N 121.0(2) . . ?
C01B C010 H010 119.5 . . ?
C00T C011 C00Z 119.7(2) . . ?
C00T C011 H011 120.1 . . ?
C00Z C011 H011 120.1 . . ?
C00K C012 H01A 109.5 . . ?
C00K C012 H01B 109.5 . . ?
C00K C012 H01C 109.5 . . ?
H01A C012 H01B 109.5 . . ?
H01A C012 H01C 109.5 . . ?
H01B C012 H01C 109.5 . . ?
C00R C013 C019 123.0(2) . . ?
C01D C013 C00R 118.2(2) . . ?
C01D C013 C019 118.8(2) . . ?
C00D C014 H01D 109.5 . . ?
C00D C014 H01E 109.5 . . ?
C00D C014 H01F 109.5 . . ?
H01D C014 H01E 109.5 . . ?
H01D C014 H01F 109.5 . . ?
H01E C014 H01F 109.5 . . ?
N007 C015 H01G 109.5 . . ?
N007 C015 H01H 109.5 . . ?
N007 C015 H01I 109.5 . . ?
H01G C015 H01H 109.5 . . ?
H01G C015 H01I 109.5 . . ?
H01H C015 H01I 109.5 . . ?
C00K C016 H01J 109.5 . . ?
C00K C016 H01K 109.5 . . ?
C00K C016 H01L 109.5 . . ?
H01J C016 H01K 109.5 . . ?
H01J C016 H01L 109.5 . . ?
H01K C016 H01L 109.5 . . ?
C00Y C017 H01M 109.5 . . ?
C00Y C017 H01N 109.5 . . ?
C00Y C017 H01O 109.5 . . ?
H01M C017 H01N 109.5 . . ?
H01M C017 H01O 109.5 . . ?
H01N C017 H01O 109.5 . . ?
C00Y C018 H01P 109.5 . . ?
C00Y C018 H01Q 109.5 . . ?
C00Y C018 H01R 109.5 . . ?
H01P C018 H01Q 109.5 . . ?
H01P C018 H01R 109.5 . . ?
H01Q C018 H01R 109.5 . . ?
C013 C019 H019 107.6 . . ?
C013 C019 C01G 112.1(3) . . ?
C01G C019 H019 107.6 . . ?
C01H C019 C013 111.1(3) . . ?
C01H C019 H019 107.6 . . ?
C01H C019 C01G 110.6(3) . . ?
O2 C2 Fe1 178.4(3) . . ?
C010 C01B H01S 120.2 . . ?
C010 C01B C01D 119.6(3) . . ?
C01D C01B H01S 120.2 . . ?
N008 C01C H01T 109.5 . . ?
N008 C01C H01U 109.5 . . ?
N008 C01C H01V 109.5 . . ?
H01T C01C H01U 109.5 . . ?
H01T C01C H01V 109.5 . . ?
H01U C01C H01V 109.5 . . ?
C013 C01D H01W 119.3 . . ?
C01B C01D C013 121.4(3) . . ?
C01B C01D H01W 119.3 . . ?
C00V C01E H01X 109.5 . . ?
C00V C01E H01Y 109.5 . . ?
C00V C01E H 109.5 . . ?
H01X C01E H01Y 109.5 . . ?
H01X C01E H 109.5 . . ?
H01Y C01E H 109.5 . . ?
O1 C1 Fe1 178.2(4) . . ?
C019 C01G H01Z 109.5 . . ?
C019 C01G HA 109.5 . . ?
C019 C01G HB 109.5 . . ?
H01Z C01G HA 109.5 . . ?
H01Z C01G HB 109.5 . . ?
HA C01G HB 109.5 . . ?
C019 C01H H01 109.5 . . ?
C019 C01H HC 109.5 . . ?
C019 C01H HD 109.5 . . ?
H01 C01H HC 109.5 . . ?
H01 C01H HD 109.5 . . ?
HC C01H HD 109.5 . . ?
N008 C01I H1 109.5 . . ?
N008 C01I HE 109.5 . . ?
N008 C01I HF 109.5 . . ?
H1 C01I HE 109.5 . . ?
H1 C01I HF 109.5 . . ?
HE C01I HF 109.5 . . ?
Fe1 C01J H3 123.6 . . ?
C01M C01J Fe1 69.8(4) . . ?
C01M C01J H3 126.8 . . ?
C01M C01J C01O 106.4(8) . . ?
C01O C01J Fe1 71.5(4) . . ?
C01O C01J H3 126.8 . . ?
Fe1 C01K H4 124.1 . . ?
C01M C01K Fe1 69.9(6) . . ?
C01M C01K H4 125.7 . . ?
C01M C01K C01N 108.5(9) . . ?
C01N C01K Fe1 71.8(6) . . ?
C01N C01K H4 125.7 . . ?
C00V C01L H2 109.5 . . ?
C00V C01L HG 109.5 . . ?
C00V C01L HH 109.5 . . ?
H2 C01L HG 109.5 . . ?
H2 C01L HH 109.5 . . ?
HG C01L HH 109.5 . . ?
Fe1 C01M H5 125.1 . . ?
C01J C01M Fe1 70.4(5) . . ?
C01J C01M H5 125.6 . . ?
C01K C01M Fe1 70.6(6) . . ?
C01K C01M C01J 108.9(8) . . ?
C01K C01M H5 125.6 . . ?
Fe1 C01N H6 125.9 . . ?
C01K C01N Fe1 68.9(7) . . ?
C01K C01N H6 126.3 . . ?
C01K C01N C01O 107.3(9) . . ?
C01O C01N Fe1 70.5(4) . . ?
C01O C01N H6 126.3 . . ?
Fe1 C01O H7 126.8 . . ?
C01J C01O Fe1 68.6(5) . . ?
C01J C01O H7 125.6 . . ?
C01N C01O Fe1 70.6(4) . . ?
C01N C01O C01J 108.8(7) . . ?
C01N C01O H7 125.6 . . ?
C6 O3 C3 106.9(7) . . ?
O3 C3 H3A 110.1 . . ?
O3 C3 H3B 110.1 . . ?
H3A C3 H3B 108.4 . . ?
C4 C3 O3 108.2(9) . . ?
C4 C3 H3A 110.1 . . ?
C4 C3 H3B 110.1 . . ?
C3 C4 H4B 110.3 . . ?
C3 C4 H4A 110.3 . . ?
C3 C4 C5 107.2(8) . . ?
H4B C4 H4A 108.5 . . ?
C5 C4 H4B 110.3 . . ?
C5 C4 H4A 110.3 . . ?
C4 C5 H5A 110.9 . . ?
C4 C5 H5B 110.9 . . ?
C4 C5 C6 104.1(8) . . ?
H5A C5 H5B 109.0 . . ?
C6 C5 H5A 110.9 . . ?
C6 C5 H5B 110.9 . . ?
O3 C6 C5 104.8(7) . . ?
O3 C6 H6A 110.8 . . ?
O3 C6 H6B 110.8 . . ?
C5 C6 H6A 110.8 . . ?
C5 C6 H6B 110.8 . . ?
H6A C6 H6B 108.9 . . ?
Fe1 C01P H8 121.2 . . ?
C9 C01P Fe1 72.4(10) . . ?
C9 C01P H8 126.1 . . ?
C9 C01P C8 107.9(13) . . ?
C8 C01P Fe1 72.1(10) . . ?
C8 C01P H8 126.1 . . ?
Fe1 C9 H9 124.3 . . ?
C01P C9 Fe1 69.3(9) . . ?
C01P C9 H9 125.5 . . ?
C01P C9 C10 109.0(16) . . ?
C10 C9 Fe1 72.5(10) . . ?
C10 C9 H9 125.5 . . ?
Fe1 C10 H10 125.0 . . ?
C9 C10 Fe1 69.4(11) . . ?
C9 C10 H10 126.4 . . ?
C7 C10 Fe1 70.8(8) . . ?
C7 C10 C9 107.2(13) . . ?
C7 C10 H10 126.4 . . ?
Fe1 C7 H7A 124.6 . . ?
C10 C7 Fe1 71.4(8) . . ?
C10 C7 H7A 125.6 . . ?
C8 C7 Fe1 70.0(11) . . ?
C8 C7 C10 108.8(12) . . ?
C8 C7 H7A 125.6 . . ?
Fe1 C8 H8A 124.6 . . ?
C01P C8 Fe1 68.6(9) . . ?
C01P C8 H8A 126.4 . . ?
C7 C8 Fe1 72.0(10) . . ?
C7 C8 C01P 107.1(12) . . ?
C7 C8 H8A 126.4 . . ?

loop_
_geom_bond_atom_site_label_1
_geom_bond_atom_site_label_2
_geom_bond_distance
_geom_bond_site_symmetry_2
_geom_bond_publ_flag
Fe1 C2 1.720(3) . ?
Fe1 C1 1.707(3) . ?
Fe1 C01J 2.070(9) . ?
Fe1 C01K 2.071(13) . ?
Fe1 C01M 2.062(7) . ?
Fe1 C01N 2.109(8) . ?
Fe1 C01O 2.108(5) . ?
Fe1 C01P 2.090(10) . ?
Fe1 C9 2.13(2) . ?
Fe1 C10 2.170(10) . ?
Fe1 C7 2.162(15) . ?
Fe1 C8 2.14(2) . ?
Mg1 N3 2.031(2) . ?
Mg1 N1 2.076(2) . ?
Mg1 N4 2.046(2) . ?
Mg1 N2 2.096(2) . ?
N3 C00A 1.320(3) . ?
N3 C00E 1.445(3) . ?
N1 C00B 1.355(3) . ?
N1 C00L 1.349(3) . ?
N4 C00D 1.336(3) . ?
N4 C00R 1.432(3) . ?
N2 C00I 1.358(3) . ?
N2 C00O 1.350(3) . ?
N007 C00H 1.347(3) . ?
N007 C00X 1.456(3) . ?
N007 C015 1.460(3) . ?
N008 C00M 1.351(3) . ?
N008 C01C 1.460(4) . ?
N008 C01I 1.473(4) . ?
O2 C2 1.190(4) . ?
C00A C00G 1.415(3) . ?
C00A C00U 1.510(3) . ?
C00B H00B 0.9500 . ?
C00B C00C 1.365(3) . ?
C00C H00C 0.9500 . ?
C00C C00H 1.411(3) . ?
C00D C00G 1.411(3) . ?
C00D C014 1.515(3) . ?
C00E C00F 1.402(3) . ?
C00E C00J 1.405(3) . ?
C00F C00K 1.515(3) . ?
C00F C00T 1.393(3) . ?
C00H C00P 1.412(3) . ?
C00I H00I 0.9500 . ?
C00I C00W 1.365(3) . ?
C00J C00Y 1.530(3) . ?
C00J C00Z 1.396(3) . ?
C00K H00K 1.0000 . ?
C00K C012 1.519(3) . ?
C00K C016 1.533(3) . ?
C00L H00L 0.9500 . ?
C00L C00P 1.372(3) . ?
C00M C00S 1.418(4) . ?
C00M C00W 1.409(3) . ?
C00N C00R 1.407(3) . ?
C00N C00V 1.511(3) . ?
C00N C010 1.388(4) . ?
C00O H00O 0.9500 . ?
C00O C00S 1.370(4) . ?
C00P H00P 0.9500 . ?
O1 C1 1.179(4) . ?
C00R C013 1.411(3) . ?
C00S H00S 0.9500 . ?
C00T H00T 0.9500 . ?
C00T C011 1.376(4) . ?
C00U H00A 0.9800 . ?
C00U H00D 0.9800 . ?
C00U H00E 0.9800 . ?
C00V H00V 1.0000 . ?
C00V C01E 1.522(4) . ?
C00V C01L 1.532(4) . ?
C00W H00W 0.9500 . ?
C00X H00F 0.9800 . ?
C00X H00G 0.9800 . ?
C00X H00H 0.9800 . ?
C00Y H00Y 1.0000 . ?
C00Y C017 1.525(4) . ?
C00Y C018 1.531(4) . ?
C00Z H00Z 0.9500 . ?
C00Z C011 1.389(4) . ?
C010 H010 0.9500 . ?
C010 C01B 1.381(4) . ?
C011 H011 0.9500 . ?
C012 H01A 0.9800 . ?
C012 H01B 0.9800 . ?
C012 H01C 0.9800 . ?
C013 C019 1.517(4) . ?
C013 C01D 1.397(4) . ?
C014 H01D 0.9800 . ?
C014 H01E 0.9800 . ?
C014 H01F 0.9800 . ?
C015 H01G 0.9800 . ?
C015 H01H 0.9800 . ?
C015 H01I 0.9800 . ?
C016 H01J 0.9800 . ?
C016 H01K 0.9800 . ?
C016 H01L 0.9800 . ?
C017 H01M 0.9800 . ?
C017 H01N 0.9800 . ?
C017 H01O 0.9800 . ?
C018 H01P 0.9800 . ?
C018 H01Q 0.9800 . ?
C018 H01R 0.9800 . ?
C019 H019 1.0000 . ?
C019 C01G 1.535(4) . ?
C019 C01H 1.512(5) . ?
C01B H01S 0.9500 . ?
C01B C01D 1.390(4) . ?
C01C H01T 0.9800 . ?
C01C H01U 0.9800 . ?
C01C H01V 0.9800 . ?
C01D H01W 0.9500 . ?
C01E H01X 0.9800 . ?
C01E H01Y 0.9800 . ?
C01E H 0.9800 . ?
C01G H01Z 0.9800 . ?
C01G HA 0.9800 . ?
C01G HB 0.9800 . ?
C01H H01 0.9800 . ?
C01H HC 0.9800 . ?
C01H HD 0.9800 . ?
C01I H1 0.9800 . ?
C01I HE 0.9800 . ?
C01I HF 0.9800 . ?
C01J H3 0.9500 . ?
C01J C01M 1.409(10) . ?
C01J C01O 1.424(12) . ?
C01K H4 0.9500 . ?
C01K C01M 1.399(15) . ?
C01K C01N 1.405(16) . ?
C01L H2 0.9800 . ?
C01L HG 0.9800 . ?
C01L HH 0.9800 . ?
C01M H5 0.9500 . ?
C01N H6 0.9500 . ?
C01N C01O 1.406(11) . ?
C01O H7 0.9500 . ?
O3 C3 1.459(10) . ?
O3 C6 1.439(9) . ?
C3 H3A 0.9900 . ?
C3 H3B 0.9900 . ?
C3 C4 1.419(10) . ?
C4 H4B 0.9900 . ?
C4 H4A 0.9900 . ?
C4 C5 1.473(11) . ?
C5 H5A 0.9900 . ?
C5 H5B 0.9900 . ?
C5 C6 1.490(9) . ?
C6 H6A 0.9900 . ?
C6 H6B 0.9900 . ?
C01P H8 0.9500 . ?
C01P C9 1.38(2) . ?
C01P C8 1.424(16) . ?
C9 H9 0.9500 . ?
C9 C10 1.41(2) . ?
C10 H10 0.9500 . ?
C10 C7 1.402(16) . ?
C7 H7A 0.9500 . ?
C7 C8 1.400(16) . ?
C8 H8A 0.9500 . ?

loop_
_geom_torsion_atom_site_label_1
_geom_torsion_atom_site_label_2
_geom_torsion_atom_site_label_3
_geom_torsion_atom_site_label_4
_geom_torsion
_geom_torsion_site_symmetry_1
_geom_torsion_site_symmetry_2
_geom_torsion_site_symmetry_3
_geom_torsion_site_symmetry_4
_geom_torsion_publ_flag
Fe1 C01J C01M C01K 60.3(8) . . . . ?
Fe1 C01J C01O C01N -59.3(5) . . . . ?
Fe1 C01K C01M C01J -60.2(7) . . . . ?
Fe1 C01K C01N C01O 60.3(6) . . . . ?
Fe1 C01N C01O C01J 58.1(6) . . . . ?
Fe1 C01P C9 C10 -61.9(14) . . . . ?
Fe1 C01P C8 C7 62.1(14) . . . . ?
Fe1 C9 C10 C7 -61.1(11) . . . . ?
Fe1 C10 C7 C8 -60.3(14) . . . . ?
Fe1 C7 C8 C01P -59.9(13) . . . . ?
Mg1 N3 C00A C00G -16.8(3) . . . . ?
Mg1 N3 C00A C00U 164.84(16) . . . . ?
Mg1 N3 C00E C00F -71.8(2) . . . . ?
Mg1 N3 C00E C00J 103.5(2) . . . . ?
Mg1 N1 C00B C00C 174.31(17) . . . . ?
Mg1 N1 C00L C00P -174.3(2) . . . . ?
Mg1 N4 C00D C00G 12.3(3) . . . . ?
Mg1 N4 C00D C014 -169.04(17) . . . . ?
Mg1 N4 C00R C00N -94.6(2) . . . . ?
Mg1 N4 C00R C013 84.6(3) . . . . ?
Mg1 N2 C00I C00W -177.52(19) . . . . ?
Mg1 N2 C00O C00S 178.3(2) . . . . ?
N3 C00A C00G C00D -15.2(4) . . . . ?
N3 C00E C00F C00K -8.9(3) . . . . ?
N3 C00E C00F C00T 171.9(2) . . . . ?
N3 C00E C00J C00Y 7.1(3) . . . . ?
N3 C00E C00J C00Z -172.4(2) . . . . ?
N1 C00B C00C C00H -0.8(3) . . . . ?
N1 C00L C00P C00H -0.2(4) . . . . ?
N4 C00D C00G C00A 17.8(4) . . . . ?
N4 C00R C013 C019 -1.5(4) . . . . ?
N4 C00R C013 C01D 178.5(3) . . . . ?
N2 C00I C00W C00M -0.2(4) . . . . ?
N2 C00O C00S C00M -1.5(4) . . . . ?
N007 C00H C00P C00L 178.2(2) . . . . ?
N008 C00M C00S C00O -177.2(2) . . . . ?
N008 C00M C00W C00I 178.0(2) . . . . ?
C00A N3 C00E C00F 100.5(2) . . . . ?
C00A N3 C00E C00J -84.2(2) . . . . ?
C00B N1 C00L C00P 0.5(4) . . . . ?
C00B C00C C00H N007 -177.7(2) . . . . ?
C00B C00C C00H C00P 1.1(3) . . . . ?
C00C C00H C00P C00L -0.7(3) . . . . ?
C00D N4 C00R C00N 89.7(3) . . . . ?
C00D N4 C00R C013 -91.1(3) . . . . ?
C00E N3 C00A C00G 170.5(2) . . . . ?
C00E N3 C00A C00U -7.9(3) . . . . ?
C00E C00F C00K C012 113.9(2) . . . . ?
C00E C00F C00K C016 -123.0(2) . . . . ?
C00E C00F C00T C011 0.7(4) . . . . ?
C00E C00J C00Y C017 -111.6(3) . . . . ?
C00E C00J C00Y C018 124.9(3) . . . . ?
C00E C00J C00Z C011 0.2(4) . . . . ?
C00F C00E C00J C00Y -177.6(2) . . . . ?
C00F C00E C00J C00Z 3.0(3) . . . . ?
C00F C00T C011 C00Z 2.4(4) . . . . ?
C00I N2 C00O C00S -0.1(4) . . . . ?
C00J C00E C00F C00K 175.7(2) . . . . ?
C00J C00E C00F C00T -3.5(3) . . . . ?
C00J C00Z C011 C00T -2.9(4) . . . . ?
C00K C00F C00T C011 -178.5(2) . . . . ?
C00L N1 C00B C00C 0.0(3) . . . . ?
C00N C00R C013 C019 177.7(3) . . . . ?
C00N C00R C013 C01D -2.3(4) . . . . ?
C00N C010 C01B C01D -2.2(5) . . . . ?
C00O N2 C00I C00W 1.0(3) . . . . ?
C00R N4 C00D C00G -171.6(2) . . . . ?
C00R N4 C00D C014 7.1(3) . . . . ?
C00R C00N C00V C01E 115.4(3) . . . . ?
C00R C00N C00V C01L -122.0(3) . . . . ?
C00R C00N C010 C01B 0.0(4) . . . . ?
C00R C013 C019 C01G 117.1(3) . . . . ?
C00R C013 C019 C01H -118.6(3) . . . . ?
C00R C013 C01D C01B 0.0(5) . . . . ?
C00S C00M C00W C00I -1.4(3) . . . . ?
C00T C00F C00K C012 -66.9(3) . . . . ?
C00T C00F C00K C016 56.2(3) . . . . ?
C00U C00A C00G C00D 163.2(2) . . . . ?
C00V C00N C00R N4 4.1(3) . . . . ?
C00V C00N C00R C013 -175.1(2) . . . . ?
C00V C00N C010 C01B 177.5(3) . . . . ?
C00W C00M C00S C00O 2.1(4) . . . . ?
C00X N007 C00H C00C -10.5(4) . . . . ?
C00X N007 C00H C00P 170.8(2) . . . . ?
C00Y C00J C00Z C011 -179.2(2) . . . . ?
C00Z C00J C00Y C017 67.9(3) . . . . ?
C00Z C00J C00Y C018 -55.7(3) . . . . ?
C010 C00N C00R N4 -178.5(2) . . . . ?
C010 C00N C00R C013 2.3(4) . . . . ?
C010 C00N C00V C01E -62.0(3) . . . . ?
C010 C00N C00V C01L 60.6(3) . . . . ?
C010 C01B C01D C013 2.2(6) . . . . ?
C014 C00D C00G C00A -160.9(2) . . . . ?
C015 N007 C00H C00C 173.9(2) . . . . ?
C015 N007 C00H C00P -4.8(4) . . . . ?
C019 C013 C01D C01B -180.0(3) . . . . ?
C01C N008 C00M C00S -172.3(2) . . . . ?
C01C N008 C00M C00W 8.4(4) . . . . ?
C01D C013 C019 C01G -62.9(4) . . . . ?
C01D C013 C019 C01H 61.4(4) . . . . ?
C01I N008 C00M C00S -5.6(4) . . . . ?
C01I N008 C00M C00W 175.1(3) . . . . ?
C01K C01N C01O Fe1 -59.3(7) . . . . ?
C01K C01N C01O C01J -1.2(10) . . . . ?
C01M C01J C01O Fe1 61.4(6) . . . . ?
C01M C01J C01O C01N 2.1(10) . . . . ?
C01M C01K C01N Fe1 -60.5(8) . . . . ?
C01M C01K C01N C01O -0.3(12) . . . . ?
C01N C01K C01M Fe1 61.8(8) . . . . ?
C01N C01K C01M C01J 1.6(13) . . . . ?
C01O C01J C01M Fe1 -62.6(6) . . . . ?
C01O C01J C01M C01K -2.3(11) . . . . ?
O3 C3 C4 C5 -8.8(14) . . . . ?
C3 O3 C6 C5 25.1(11) . . . . ?
C3 C4 C5 C6 23.9(13) . . . . ?
C4 C5 C6 O3 -30.1(11) . . . . ?
C6 O3 C3 C4 -10.5(12) . . . . ?
C01P C9 C10 Fe1 60.0(14) . . . . ?
C01P C9 C10 C7 -1(2) . . . . ?
C9 C01P C8 Fe1 -64.1(13) . . . . ?
C9 C01P C8 C7 -2(2) . . . . ?
C9 C10 C7 Fe1 60.1(13) . . . . ?
C9 C10 C7 C8 0(2) . . . . ?
C10 C7 C8 Fe1 61.2(12) . . . . ?
C10 C7 C8 C01P 1(2) . . . . ?
C8 C01P C9 Fe1 63.8(13) . . . . ?
C8 C01P C9 C10 2(2) . . . . ?

loop_
_exptl_oxdiff_crystal_face_indexfrac_h
_exptl_oxdiff_crystal_face_indexfrac_k
_exptl_oxdiff_crystal_face_indexfrac_l
_exptl_oxdiff_crystal_face_x
_exptl_oxdiff_crystal_face_y
_exptl_oxdiff_crystal_face_z
-1.0010 -0.0000 -1.9993 0.0009 0.0123 0.1505
-4.9221 -5.6198 4.4609 0.2322 0.9723 -0.0270
4.9445 5.6188 -4.4122 -0.2322 -0.9724 0.0234
11.2836 -3.0148 -3.9902 0.8998 -0.1158 -0.4208
-10.6256 3.1452 7.8641 -0.9723 0.1260 0.1970
4.7621 -0.0216 15.0902 -0.1308 0.0205 -0.9912
-5.0826 0.1200 -14.8057 0.1000 -0.0165 0.9948
12.5814 1.0411 -6.7434 0.6197 -0.7220 -0.3075
-12.5814 -1.0411 6.7434 -0.6197 0.7220 0.3075
